data_2007822
loop_
_publ_author_name
'Bryan, Jeffrey C.'
'Lavis, J\'er\^ome L.'
'Sachleben, Richard A.'

_publ_section_title
;
 Highly Rigid Crown Ether Fragments: Phenyl and Cyclohexyl Catechol
 Ethers
;
_journal_issue 11
_journal_name_full 'Acta Crystallographica Section C'
_journal_page_first 1662
_journal_page_last 1666
_journal_paper_doi 10.1107/S0108270198006490
_journal_volume 54
_journal_year 1998
_chemical_formula_moiety 'C18 H16 N2 O2'
_chemical_formula_sum 'C18 H16 N2 O2'
_chemical_formula_weight 292.34
_chemical_name_common bis-1,2-(o-aminophenoxy)benzene
_chemical_name_systematic
;
 ?
;
_space_group_IT_number 14
_symmetry_cell_setting monoclinic
_symmetry_space_group_name_Hall '-P 2ybc'
_symmetry_space_group_name_H-M 'P 1 21/c 1'
_atom_type_scat_source 'International Tables for Crystallography (Vol. C)'
_cell_angle_alpha 90
_cell_angle_beta 93.362(8)
_cell_angle_gamma 90
_cell_formula_units_Z 4
_cell_length_a 10.9111(7)
_cell_length_b 18.0088(9)
_cell_length_c 7.5830(6)
_cell_measurement_reflns_used 25
_cell_measurement_temperature 173
_cell_measurement_theta_max 14.7
_cell_measurement_theta_min 10.2
_cell_volume 1487.46(17)
_computing_cell_refinement 'CAD4-PC (Enraf-Nonius, 1993)'
_computing_data_collection 'CAD4-PC (Enraf-Nonius, 1993)'
_computing_data_reduction 'XCAD4 (Harms, 1995)'
_computing_molecular_graphics 'SHELXTL (Siemens, 1990)'
_computing_publication_material 'PLATON (Spek, 1990)'
_computing_structure_refinement 'SHELXL-93 (Sheldrick, 1993)'
_computing_structure_solution 'SHELXS-86 (Sheldrick, 1990)'
_diffrn_ambient_temperature 173(2)
_diffrn_measurement_device_type 'Nonius CAD4'
_diffrn_measurement_method '\w scans'
_diffrn_radiation_monochromator graphite
_diffrn_radiation_source 'fine-focus sealed tube'
_diffrn_radiation_type 'Mo K\a'
_diffrn_radiation_wavelength 0.71073
_diffrn_reflns_av_R_equivalents 0.023
_diffrn_reflns_av_sigmaI/netI 0.032
_diffrn_reflns_limit_h_max 12
_diffrn_reflns_limit_h_min -12
_diffrn_reflns_limit_k_max 13
_diffrn_reflns_limit_k_min -21
_diffrn_reflns_limit_l_max 9
_diffrn_reflns_limit_l_min 0
_diffrn_reflns_number 3470
_diffrn_reflns_reduction_process
;
 ?
;
_diffrn_reflns_theta_max 25
_diffrn_reflns_theta_min 2
_diffrn_standards_decay_% 3
_diffrn_standards_interval_time 120
_diffrn_standards_number 3
_exptl_absorpt_coefficient_mu 0.09
_exptl_absorpt_correction_type none
_exptl_crystal_colour colorless
_exptl_crystal_density_diffrn 1.30
_exptl_crystal_density_meas ?
_exptl_crystal_description chunk
_exptl_crystal_F_000 616
_exptl_crystal_size_max 0.54
_exptl_crystal_size_mid 0.51
_exptl_crystal_size_min 0.35
_refine_diff_density_max 0.33
_refine_diff_density_min -0.17
_refine_ls_extinction_coef 0.019(2)
_refine_ls_extinction_method 'SHELXL-93 (Sheldrick, 1993)'
_refine_ls_goodness_of_fit_ref 1.04
_refine_ls_hydrogen_treatment mixed
_refine_ls_matrix_type full
_refine_ls_number_parameters 212
_refine_ls_number_reflns 2603
_refine_ls_number_restraints 0
_refine_ls_restrained_S_all 1.04
_refine_ls_R_factor_all 0.057
_refine_ls_R_factor_gt 0.039
_refine_ls_shift/su_max 0.000
_refine_ls_shift/su_mean 0.000
_refine_ls_structure_factor_coef Fsqd
_refine_ls_weighting_details 'w = 1/[\s^2^(Fo^2^)+(0.0541P)^2^+0.4572P] where P=(Fo^2^+2Fc^2^)/3'
_refine_ls_weighting_scheme calc
_refine_ls_wR_factor_ref 0.111
_reflns_number_gt 2044
_reflns_number_total 2604
_reflns_threshold_expression I>2\s(I)
_cod_data_source_file fr1128.cif
_cod_data_source_block 2
_cod_depositor_comments
;
The following automatic conversions were performed:
'_symmetry_cell_setting' value 'Monoclinic' changed to 'monoclinic'
according to '/home/saulius/struct/CIF-dictionaries/cif_core.dic'
dictionary named 'cif_core.dic' version 2.4.1 from 2010-06-29.

Automatic conversion script
Id: cif_fix_enum 1527 2010-12-29 10:47:43Z saulius 

The following automatic conversions were performed:

'_symmetry_cell_setting' value 'Monoclinic' changed to 'monoclinic'
according to /home/saulius/struct/CIF-dictionaries/cif_core.dic
dictionary named 'cif_core.dic' version 2.4.1 from 2010-06-29.

Automatic conversion script
Id: cif_fix_values 1715 2011-07-08 13:25:40Z adriana 

The following automatic conversions were performed:

'_exptl_crystal_density_meas' value 'not measured' was changed to '?'
- the value is perceived as not measured.

Automatic conversion script
Id: cif_fix_values 3008 2015-01-20 13:52:24Z robertas 
;
_cod_original_sg_symbol_H-M 'P 21/c'
_cod_database_code 2007822
_cod_database_fobs_code 2007822

loop_
_symmetry_equiv_pos_as_xyz
x,y,z
-x,1/2+y,1/2-z
-x,-y,-z
x,1/2-y,1/2+z

loop_
_atom_site_aniso_label
_atom_site_aniso_U_11
_atom_site_aniso_U_22
_atom_site_aniso_U_33
_atom_site_aniso_U_12
_atom_site_aniso_U_13
_atom_site_aniso_U_23
O1 0.0365(7) 0.0329(7) 0.0226(6) 0.0083(5) 0.0004(5) -0.0061(5)
O2 0.0267(6) 0.0308(6) 0.0269(6) 0.0033(5) 0.0072(5) 0.0054(5)
N1 0.0328(9) 0.0394(9) 0.0507(10) -0.0012(7) 0.0024(7) -0.0038(8)
N2 0.0301(8) 0.0387(9) 0.0386(9) 0.0041(7) -0.0003(7) 0.0058(7)
C1 0.0276(8) 0.0266(8) 0.0192(8) -0.0040(7) 0.0054(6) -0.0005(6)
C2 0.0259(8) 0.0271(8) 0.0238(8) -0.0008(7) 0.0061(7) 0.0028(7)
C3 0.0411(10) 0.0336(10) 0.0294(9) 0.0058(8) 0.0080(8) -0.0054(8)
C4 0.0507(12) 0.0452(11) 0.0198(9) 0.0037(9) 0.0048(8) -0.0034(8)
C5 0.0424(10) 0.0356(10) 0.0232(9) 0.0019(8) 0.0018(7) 0.0060(7)
C6 0.0347(9) 0.0253(8) 0.0285(9) 0.0017(7) 0.0058(7) 0.0015(7)
C11 0.0301(9) 0.0288(9) 0.0173(8) 0.0048(7) 0.0032(6) 0.0002(7)
C12 0.0303(9) 0.0289(9) 0.0233(8) 0.0024(7) 0.0013(7) 0.0038(7)
C13 0.0501(11) 0.0257(9) 0.0286(9) 0.0053(8) 0.0017(8) -0.0004(7)
C14 0.0438(11) 0.0418(11) 0.0301(9) 0.0183(8) 0.0112(8) 0.0037(8)
C15 0.0313(10) 0.0555(12) 0.0327(10) 0.0076(9) 0.0098(8) 0.0056(9)
C16 0.0345(10) 0.0384(10) 0.0263(9) -0.0033(8) 0.0026(7) 0.0020(8)
C21 0.0300(9) 0.0202(8) 0.0224(8) -0.0006(6) 0.0078(7) -0.0028(6)
C22 0.0310(9) 0.0241(8) 0.0248(8) 0.0026(7) 0.0042(7) -0.0041(7)
C23 0.0471(11) 0.0276(9) 0.0255(9) 0.0056(8) 0.0052(7) 0.0025(7)
C24 0.0449(11) 0.0297(9) 0.0334(10) -0.0044(8) 0.0158(8) 0.0011(8)
C25 0.0307(10) 0.0313(9) 0.0395(10) -0.0062(7) 0.0108(8) -0.0039(8)
C26 0.0294(9) 0.0264(8) 0.0293(9) 0.0003(7) 0.0026(7) -0.0026(7)

loop_
_atom_site_label
_atom_site_fract_x
_atom_site_fract_y
_atom_site_fract_z
_atom_site_U_iso_or_equiv
_atom_site_thermal_displace_type
_atom_site_occupancy
O1 0.79045(11) 0.54565(6) 0.14084(14) 0.0307(4) Uani 1.000
O2 0.89679(10) 0.41924(6) 0.03360(14) 0.0279(3) Uani 1.000
N1 0.90356(14) 0.67275(10) 0.2677(2) 0.0410(5) Uani 1.000
N2 1.03228(14) 0.34474(9) 0.2862(2) 0.0359(5) Uani 1.000
C1 0.77229(14) 0.52767(9) -0.0358(2) 0.0243(5) Uani 1.000
C2 0.82888(14) 0.46252(9) -0.0886(2) 0.0254(5) Uani 1.000
C3 0.8207(2) 0.44170(10) -0.2638(2) 0.0345(6) Uani 1.000
C4 0.7556(2) 0.48478(11) -0.3879(2) 0.0385(6) Uani 1.000
C5 0.6973(2) 0.54831(10) -0.3350(2) 0.0337(6) Uani 1.000
C6 0.7056(2) 0.57003(9) -0.1588(2) 0.0293(5) Uani 1.000
C11 0.71774(15) 0.60114(9) 0.2097(2) 0.0253(5) Uani 1.000
C12 0.77788(15) 0.66386(9) 0.2762(2) 0.0275(5) Uani 1.000
C13 0.7082(2) 0.71641(10) 0.3621(2) 0.0348(6) Uani 1.000
C14 0.5837(2) 0.70686(11) 0.3746(2) 0.0382(6) Uani 1.000
C15 0.5249(2) 0.64510(11) 0.3033(2) 0.0395(6) Uani 1.000
C16 0.5925(2) 0.59131(10) 0.2226(2) 0.0330(6) Uani 1.000
C21 0.83117(14) 0.38010(8) 0.1558(2) 0.0240(5) Uani 1.000
C22 0.90338(15) 0.34222(9) 0.2845(2) 0.0265(5) Uani 1.000
C23 0.8442(2) 0.29859(10) 0.4047(2) 0.0333(6) Uani 1.000
C24 0.7174(2) 0.29559(10) 0.4024(2) 0.0355(6) Uani 1.000
C25 0.6477(2) 0.33546(10) 0.2786(2) 0.0335(6) Uani 1.000
C26 0.70449(15) 0.37708(9) 0.1525(2) 0.0283(5) Uani 1.000
H1A 0.933(2) 0.6411(13) 0.183(3) 0.0610 Uiso 1.000
H1B 0.930(2) 0.7241(14) 0.260(3) 0.0610 Uiso 1.000
H2A 1.070(2) 0.3423(12) 0.400(3) 0.0540 Uiso 1.000
H2B 1.0594(19) 0.3839(13) 0.223(3) 0.0540 Uiso 1.000
H3 0.8599 0.39755 -0.2995 0.0410 Uiso 1.000
H4 0.7512 0.47072 -0.5088 0.0460 Uiso 1.000
H5 0.6511 0.57740 -0.4197 0.0400 Uiso 1.000
H6 0.6654 0.61389 -0.1232 0.0350 Uiso 1.000
H13 0.7472 0.75923 0.4125 0.0420 Uiso 1.000
H14 0.5379 0.74326 0.4331 0.0460 Uiso 1.000
H15 0.4386 0.63958 0.3096 0.0470 Uiso 1.000
H16 0.5534 0.54781 0.1761 0.0400 Uiso 1.000
H23 0.8917 0.27040 0.4898 0.0400 Uiso 1.000
H24 0.6784 0.26595 0.4863 0.0430 Uiso 1.000
H25 0.5606 0.33454 0.2794 0.0400 Uiso 1.000
H26 0.65651 0.40333 0.0644 0.0340 Uiso 1.000

loop_
_geom_angle_atom_site_label_1
_geom_angle_atom_site_label_2
_geom_angle_atom_site_label_3
_geom_angle
_geom_angle_publ_flag
C1 O1 C11 118.60(10) yes
C2 O2 C21 116.80(10) yes
C12 N1 H1B 114.3(13) no
H1A N1 H1B 115.2(19) no
C12 N1 H1A 110.1(14) no
C22 N2 H2B 112.0(13) no
H2A N2 H2B 112.5(19) no
C22 N2 H2A 113.1(14) no
O1 C1 C2 115.80(10) no
O1 C1 C6 124.50(10) no
C2 C1 C6 119.70(10) no
O2 C2 C3 119.4(2) no
C1 C2 C3 120.0(2) no
O2 C2 C1 120.50(10) no
C2 C3 C4 120.3(2) no
C3 C4 C5 119.6(2) no
C4 C5 C6 120.5(2) no
C1 C6 C5 119.8(2) no
O1 C11 C12 116.90(10) no
O1 C11 C16 121.3(2) no
C12 C11 C16 121.7(2) no
N1 C12 C13 120.7(2) no
N1 C12 C11 121.7(2) no
C11 C12 C13 117.5(2) no
C12 C13 C14 120.8(2) no
C13 C14 C15 120.8(2) no
C14 C15 C16 119.4(2) no
C11 C16 C15 119.7(2) no
C22 C21 C26 121.10(10) no
O2 C21 C26 124.00(10) no
O2 C21 C22 114.90(10) no
C21 C22 C23 118.0(2) no
N2 C22 C21 120.90(10) no
N2 C22 C23 121.0(2) no
C22 C23 C24 121.1(2) no
C23 C24 C25 120.1(2) no
C24 C25 C26 120.0(2) no
C21 C26 C25 119.7(2) no
C2 C3 H3 120 no
C4 C3 H3 120 no
C3 C4 H4 120 no
C5 C4 H4 120 no
C4 C5 H5 120 no
C6 C5 H5 120 no
C1 C6 H6 120 no
C5 C6 H6 120 no
C12 C13 H13 120 no
C14 C13 H13 120 no
C13 C14 H14 120 no
C15 C14 H14 120 no
C14 C15 H15 120 no
C16 C15 H15 120 no
C11 C16 H16 120 no
C15 C16 H16 120 no
C22 C23 H23 119 no
C24 C23 H23 120 no
C23 C24 H24 120 no
C25 C24 H24 120 no
C24 C25 H25 120 no
C26 C25 H25 120 no
C21 C26 H26 120 no
C25 C26 H26 120 no

loop_
_geom_bond_atom_site_label_1
_geom_bond_atom_site_label_2
_geom_bond_site_symmetry_1
_geom_bond_site_symmetry_2
_geom_bond_distance
_geom_bond_publ_flag
O1 C1 . . 1.381(2) yes
O1 C11 . . 1.396(2) yes
O2 C2 . . 1.391(2) yes
O2 C21 . . 1.395(2) yes
N1 C12 . . 1.386(2) yes
N2 C22 . . 1.406(2) yes
N1 H1A . . 0.93(2) no
N1 H1B . . 0.97(3) no
N2 H2A . . 0.94(2) no
N2 H2B . . 0.91(2) no
C1 C6 . . 1.379(2) no
C1 C2 . . 1.395(2) no
C2 C3 . . 1.378(2) no
C3 C4 . . 1.383(3) no
C4 C5 . . 1.380(3) no
C5 C6 . . 1.390(2) no
C11 C16 . . 1.387(3) no
C11 C12 . . 1.386(2) no
C12 C13 . . 1.399(2) no
C13 C14 . . 1.378(3) no
C14 C15 . . 1.379(3) no
C15 C16 . . 1.382(3) no
C21 C22 . . 1.396(2) no
C21 C26 . . 1.382(2) no
C22 C23 . . 1.391(2) no
C23 C24 . . 1.384(3) no
C24 C25 . . 1.375(3) no
C25 C26 . . 1.389(2) no
C3 H3 . . 0.95 no
C4 H4 . . 0.95 no
C5 H5 . . 0.95 no
C6 H6 . . 0.95 no
C13 H13 . . 0.95 no
C14 H14 . . 0.95 no
C15 H15 . . 0.95 no
C16 H16 . . 0.95 no
C23 H23 . . 0.95 no
C24 H24 . . 0.95 no
C25 H25 . . 0.95 no
C26 H26 . . 0.95 no

loop_
_geom_hbond_atom_site_label_D
_geom_hbond_atom_site_label_H
_geom_hbond_atom_site_label_A
_geom_hbond_site_symmetry_A
_geom_hbond_distance_DH
_geom_hbond_distance_HA
_geom_hbond_distance_DA
_geom_hbond_angle_DHA
_geom_hbond_publ_flag
N1 H1A O1 . 0.93(2) 2.33(2) 2.747(2) 107.0(16) no
N1 H1B N2 2_755 0.97(3) 2.24(3) 3.207(2) 171.7(19) yes
N2 H2A N1 3_766 0.94(2) 2.53(2) 3.429(2) 160.2(18) yes
N2 H2B O2 . 0.91(2) 2.31(2) 2.7060(19) 106.2(16) no
N2 H2B C1--6 3_765 0.91(2) 2.78 3.560(10) 145 yes
C4 H4 C21--26 1_554 0.95 2.90 3.660(10) 139 yes
C5 H5 C11--16 1_554 0.95 2.59 3.430(10) 147 yes
C24 H24 C21--26 4_555 0.95 3.05 3.760(10) 133 yes

loop_
_geom_torsion_atom_site_label_1
_geom_torsion_atom_site_label_2
_geom_torsion_atom_site_label_3
_geom_torsion_atom_site_label_4
_geom_torsion
_geom_torsion_publ_flag
C11 O1 C1 C2 -167.43(14) no
C11 O1 C1 C6 13.9(2) no
C1 O1 C11 C12 -117.82(16) no
C1 O1 C11 C16 66.82(19) no
C21 O2 C2 C1 71.19(18) no
C21 O2 C2 C3 -110.66(17) no
C2 O2 C21 C22 -175.09(13) no
C2 O2 C21 C26 5.7(2) no
O1 C1 C2 O2 1.1(2) no
O1 C1 C2 C3 -177.07(15) no
O1 C1 C6 C5 177.34(17) no
C6 C1 C2 O2 179.81(14) no
C6 C1 C2 C3 1.7(3) no
C2 C1 C6 C5 -1.3(3) no
C1 C2 C3 C4 -0.6(3) no
O2 C2 C3 C4 -178.73(17) no
C2 C3 C4 C5 -0.9(3) no
C3 C4 C5 C6 1.3(3) no
C4 C5 C6 C1 -0.2(3) no
O1 C11 C12 C13 -173.50(13) no
C16 C11 C12 N1 178.18(15) no
C16 C11 C12 C13 1.8(2) no
O1 C11 C16 C15 175.24(14) no
C12 C11 C16 C15 0.1(3) no
O1 C11 C12 N1 2.8(2) no
N1 C12 C13 C14 -178.40(15) no
C11 C12 C13 C14 -2.0(2) no
C12 C13 C14 C15 0.3(2) no
C13 C14 C15 C16 1.7(3) no
C14 C15 C16 C11 -1.9(2) no
O2 C21 C22 N2 0.0(2) no
O2 C21 C22 C23 -176.43(14) no
C26 C21 C22 N2 179.26(15) no
O2 C21 C26 C25 178.91(14) no
C22 C21 C26 C25 -0.3(2) no
C26 C21 C22 C23 2.8(2) no
N2 C22 C23 C24 -179.50(16) no
C21 C22 C23 C24 -3.1(2) no
C22 C23 C24 C25 0.8(3) no
C23 C24 C25 C26 1.9(3) no
C24 C25 C26 C21 -2.1(2) no

loop_
_cod_related_entry_id
_cod_related_entry_database
_cod_related_entry_code
1 ChemSpider 10745462
